data_4500607
loop_
_publ_author_name
'Zang, Shuang-Quan'
'Fan, Ya-Juan'
'Li, Jia-Bin'
'Hou, Hong-Wei'
'Mak, Thomas C. W.'

_publ_section_title
;
 Halogen Bonding in the Assembly of Coordination Polymers Based on
 5-Iodo-Isophthalic Acid
;
_journal_issue 8
_journal_name_full 'Crystal Growth &amp; Design'
_journal_page_first 3395
_journal_paper_doi 10.1021/cg200022j
_journal_volume 11
_journal_year 2011
_chemical_formula_moiety '4(C20 H13 I Mn N2 O4), 2(O0.50), 4(O0.50), 2(O)'
_chemical_formula_sum 'C80 H52 I4 Mn4 N8 O21'
_chemical_formula_weight 2188.66
_chemical_name_systematic
;

 ?

;
_space_group_IT_number 13
_symmetry_cell_setting monoclinic
_symmetry_space_group_name_Hall '-P 2yc'
_symmetry_space_group_name_H-M 'P 1 2/c 1'
_atom_sites_solution_hydrogens geom
_atom_sites_solution_primary direct
_atom_sites_solution_secondary difmap
_audit_creation_method SHELXL-97
_cell_angle_alpha 90.00
_cell_angle_beta 103.1730(10)
_cell_angle_gamma 90.00
_cell_formula_units_Z 1
_cell_length_a 10.2135(5)
_cell_length_b 13.8853(6)
_cell_length_c 18.1964(8)
_cell_measurement_reflns_used 6228
_cell_measurement_temperature 296(2)
_cell_measurement_theta_max 27.70
_cell_measurement_theta_min 2.57
_cell_volume 2512.7(2)
_computing_cell_refinement 'Bruker SAINT'
_computing_data_collection 'Bruker APEX2'
_computing_data_reduction 'Bruker SAINT'
_computing_molecular_graphics 'Bruker SHELXTL'
_computing_publication_material 'Bruker SHELXTL'
_computing_structure_refinement 'SHELXL-97 (Sheldrick, 1997)'
_computing_structure_solution 'SHELXS-97 (Sheldrick, 1990)'
_diffrn_ambient_temperature 296(2)
_diffrn_measured_fraction_theta_full 0.996
_diffrn_measured_fraction_theta_max 0.996
_diffrn_measurement_device_type 'Bruker APEX-II CCD'
_diffrn_measurement_method '\f and \w scans'
_diffrn_radiation_monochromator graphite
_diffrn_radiation_source 'fine-focus sealed tube'
_diffrn_radiation_type MoK\a
_diffrn_radiation_wavelength 0.71073
_diffrn_reflns_av_R_equivalents 0.0275
_diffrn_reflns_av_sigmaI/netI 0.0255
_diffrn_reflns_limit_h_max 12
_diffrn_reflns_limit_h_min -12
_diffrn_reflns_limit_k_max 16
_diffrn_reflns_limit_k_min -14
_diffrn_reflns_limit_l_max 21
_diffrn_reflns_limit_l_min -21
_diffrn_reflns_number 16297
_diffrn_reflns_theta_full 25.00
_diffrn_reflns_theta_max 25.00
_diffrn_reflns_theta_min 2.57
_diffrn_standards_number 0
_exptl_absorpt_coefficient_mu 1.783
_exptl_absorpt_correction_T_max 0.7515
_exptl_absorpt_correction_T_min 0.7169
_exptl_absorpt_correction_type multi-scan
_exptl_absorpt_process_details 'SADABS(Bruker, 2009)'
_exptl_crystal_colour yellow
_exptl_crystal_density_diffrn 1.446
_exptl_crystal_density_meas 1.446
_exptl_crystal_density_method 'not measured'
_exptl_crystal_description block
_exptl_crystal_F_000 1068
_exptl_crystal_size_max 0.20
_exptl_crystal_size_mid 0.18
_exptl_crystal_size_min 0.17
_refine_diff_density_max 1.175
_refine_diff_density_min -1.310
_refine_diff_density_rms 0.146
_refine_ls_extinction_method none
_refine_ls_goodness_of_fit_ref 1.095
_refine_ls_hydrogen_treatment constr
_refine_ls_matrix_type full
_refine_ls_number_parameters 286
_refine_ls_number_reflns 4423
_refine_ls_number_restraints 18
_refine_ls_restrained_S_all 1.093
_refine_ls_R_factor_all 0.0696
_refine_ls_R_factor_gt 0.0561
_refine_ls_shift/su_max 0.001
_refine_ls_shift/su_mean 0.000
_refine_ls_structure_factor_coef Fsqd
_refine_ls_weighting_details 'calc w=1/[\s^2^(Fo^2^)+(0.1219P)^2^+7.5322P] where P=(Fo^2^+2Fc^2^)/3'
_refine_ls_weighting_scheme calc
_refine_ls_wR_factor_gt 0.1982
_refine_ls_wR_factor_ref 0.2077
_reflns_number_gt 3583
_reflns_number_total 4423
_reflns_threshold_expression >2sigma(I)
_cod_data_source_file cg200022j_si_002.cif
_cod_data_source_block compound5
_cod_depositor_comments
;
The following automatic conversions were performed:

'_symmetry_cell_setting' value 'Monoclinic' changed to 'monoclinic'
according to /home/saulius/struct/CIF-dictionaries/cif_core.dic
dictionary named 'cif_core.dic' version 2.4.1 from 2010-06-29.

Automatic conversion script
Id: cif_fix_values 1715 2011-07-08 13:25:40Z adriana 
;
_cod_original_sg_symbol_H-M P2/c
_cod_database_code 4500607

loop_
_symmetry_equiv_pos_as_xyz
'x, y, z'
'-x, y, -z+1/2'
'-x, -y, -z'
'x, -y, z-1/2'

loop_
_atom_site_label
_atom_site_type_symbol
_atom_site_fract_x
_atom_site_fract_y
_atom_site_fract_z
_atom_site_U_iso_or_equiv
_atom_site_adp_type
_atom_site_occupancy
_atom_site_symmetry_multiplicity
_atom_site_calc_flag
_atom_site_refinement_flags
_atom_site_disorder_assembly
_atom_site_disorder_group
Mn1 Mn 1.11855(7) 1.12059(6) 0.67345(5) 0.0286(3) Uani 1 1 d . . .
O1 O 0.9183(4) 1.1299(3) 0.6050(3) 0.0426(10) Uani 1 1 d . . .
O2 O 0.8416(4) 1.1119(3) 0.7074(2) 0.0452(10) Uani 1 1 d . . .
O3 O 0.2067(4) 1.1253(4) 0.5676(3) 0.0524(12) Uani 1 1 d . . .
O4 O 0.3379(4) 1.1221(4) 0.6800(3) 0.0548(13) Uani 1 1 d . . .
O1W O 0.5000 0.453(5) 0.7500 0.29(2) Uani 0.50 2 d SPU . .
O2W O 0.390(3) 0.463(2) 0.5726(18) 0.201(11) Uani 0.50 1 d PU . .
O3W O 0.263(4) 0.458(3) 0.409(2) 0.093(16) Uani 0.21(3) 1 d PU A 1
O3W' O 0.269(4) 0.364(4) 0.417(2) 0.17(3) Uani 0.29(3) 1 d P A 2
N1 N 1.0950(5) 0.9593(3) 0.6647(3) 0.0389(11) Uani 1 1 d . . .
N2 N 1.1125(6) 0.2840(4) 0.6804(4) 0.0540(14) Uani 1 1 d . . .
C1 C 0.5369(6) 1.1369(5) 0.4680(4) 0.0466(16) Uani 1 1 d . . .
C2 C 0.6656(6) 1.1328(5) 0.5127(4) 0.0421(15) Uani 1 1 d . . .
H2 H 0.7396 1.1352 0.4910 0.051 Uiso 1 1 calc R . .
C3 C 0.6833(5) 1.1252(4) 0.5904(3) 0.0323(12) Uani 1 1 d . . .
C4 C 0.5730(5) 1.1219(4) 0.6222(3) 0.0341(12) Uani 1 1 d . . .
H4 H 0.5853 1.1173 0.6743 0.041 Uiso 1 1 calc R . .
C5 C 0.4425(6) 1.1256(4) 0.5765(3) 0.0376(13) Uani 1 1 d . . .
C6 C 0.4243(6) 1.1318(5) 0.4990(4) 0.0446(15) Uani 1 1 d . . .
H6 H 0.3383 1.1325 0.4680 0.054 Uiso 1 1 calc R . .
C7 C 0.8248(5) 1.1226(4) 0.6382(3) 0.0311(12) Uani 1 1 d . . .
C8 C 0.3229(6) 1.1240(4) 0.6104(3) 0.0377(13) Uani 1 1 d . . .
C9 C 1.1558(6) 0.9027(5) 0.7213(4) 0.0469(15) Uani 1 1 d . . .
H9 H 1.2048 0.9314 0.7652 0.056 Uiso 1 1 calc R . .
C10 C 1.1498(7) 0.8037(5) 0.7180(4) 0.0525(17) Uani 1 1 d . . .
H10 H 1.1926 0.7673 0.7594 0.063 Uiso 1 1 calc R . .
C11 C 1.0798(7) 0.7582(5) 0.6529(4) 0.0487(16) Uani 1 1 d . . .
C12 C 1.0165(8) 0.8173(5) 0.5943(4) 0.0568(18) Uani 1 1 d . . .
H12 H 0.9677 0.7907 0.5495 0.068 Uiso 1 1 calc R . .
C13 C 1.0264(8) 0.9159(5) 0.6028(4) 0.0510(16) Uani 1 1 d . . .
H13 H 0.9825 0.9543 0.5629 0.061 Uiso 1 1 calc R . .
C14 C 1.0720(10) 0.6546(6) 0.6451(6) 0.071(2) Uani 1 1 d . . .
H14 H 1.0248 0.6313 0.5987 0.085 Uiso 1 1 calc R . .
C15 C 1.1225(9) 0.5913(6) 0.6946(5) 0.071(2) Uani 1 1 d . . .
H15 H 1.1689 0.6149 0.7410 0.085 Uiso 1 1 calc R . .
C16 C 1.1165(8) 0.4845(6) 0.6871(5) 0.0620(19) Uani 1 1 d . . .
C17 C 1.1755(9) 0.4306(5) 0.7489(5) 0.067(2) Uani 1 1 d . . .
H17 H 1.2180 0.4605 0.7937 0.080 Uiso 1 1 calc R . .
C18 C 1.1712(8) 0.3324(5) 0.7439(5) 0.062(2) Uani 1 1 d . . .
H18 H 1.2109 0.2969 0.7865 0.075 Uiso 1 1 calc R . .
C19 C 1.0544(10) 0.3359(5) 0.6210(5) 0.068(2) Uani 1 1 d . . .
H19 H 1.0121 0.3048 0.5767 0.081 Uiso 1 1 calc R . .
C20 C 1.0551(10) 0.4377(6) 0.6232(5) 0.075(2) Uani 1 1 d . . .
H20 H 1.0132 0.4727 0.5807 0.089 Uiso 1 1 calc R . .
I1 I 0.51086(6) 1.14795(6) 0.35088(3) 0.0884(3) Uani 1 1 d . . .

loop_
_atom_site_aniso_label
_atom_site_aniso_U_11
_atom_site_aniso_U_22
_atom_site_aniso_U_33
_atom_site_aniso_U_23
_atom_site_aniso_U_13
_atom_site_aniso_U_12
Mn1 0.0195(4) 0.0329(5) 0.0341(5) 0.0016(3) 0.0077(3) 0.0008(3)
O1 0.0207(19) 0.059(3) 0.050(3) 0.0089(19) 0.0102(18) 0.0031(17)
O2 0.035(2) 0.066(3) 0.032(2) 0.0044(19) 0.0010(18) 0.005(2)
O3 0.022(2) 0.092(4) 0.043(2) 0.008(2) 0.0071(18) 0.002(2)
O4 0.027(2) 0.104(4) 0.035(2) 0.005(2) 0.0111(18) 0.005(2)
O1W 0.29(2) 0.29(2) 0.29(2) 0.000 0.065(5) 0.000
O2W 0.201(11) 0.201(11) 0.202(11) 0.0002(10) 0.046(3) 0.0000(10)
O3W 0.093(16) 0.093(16) 0.093(16) 0.000(2) 0.021(4) 0.001(2)
O3W' 0.08(2) 0.26(7) 0.14(3) 0.01(3) -0.02(2) 0.01(2)
N1 0.038(3) 0.033(3) 0.045(3) 0.000(2) 0.009(2) 0.002(2)
N2 0.050(3) 0.040(3) 0.078(4) 0.003(3) 0.026(3) 0.004(2)
C1 0.033(3) 0.081(5) 0.026(3) 0.010(3) 0.006(2) 0.003(3)
C2 0.024(3) 0.069(4) 0.036(3) 0.006(3) 0.013(2) 0.005(3)
C3 0.022(3) 0.043(3) 0.031(3) 0.005(2) 0.004(2) 0.004(2)
C4 0.023(3) 0.050(3) 0.030(3) 0.004(2) 0.007(2) 0.003(2)
C5 0.023(3) 0.056(4) 0.034(3) 0.006(3) 0.007(2) 0.003(2)
C6 0.027(3) 0.073(4) 0.033(3) 0.008(3) 0.005(2) 0.005(3)
C7 0.022(3) 0.032(3) 0.038(3) 0.003(2) 0.005(2) 0.004(2)
C8 0.025(3) 0.052(4) 0.036(3) 0.006(3) 0.008(2) 0.002(2)
C9 0.042(3) 0.036(3) 0.058(4) -0.002(3) 0.000(3) 0.005(3)
C10 0.046(4) 0.040(4) 0.069(5) 0.012(3) 0.008(3) 0.008(3)
C11 0.047(4) 0.034(3) 0.068(4) -0.008(3) 0.021(3) -0.003(3)
C12 0.072(5) 0.043(4) 0.052(4) -0.010(3) 0.007(4) -0.005(3)
C13 0.067(4) 0.040(4) 0.046(4) -0.001(3) 0.012(3) -0.001(3)
C14 0.077(6) 0.049(4) 0.092(7) 0.003(4) 0.030(5) 0.001(4)
C15 0.076(6) 0.062(5) 0.075(6) -0.002(4) 0.017(4) -0.005(4)
C16 0.066(5) 0.050(4) 0.074(5) -0.009(4) 0.025(4) -0.008(4)
C17 0.066(5) 0.046(4) 0.083(6) 0.000(4) 0.008(4) -0.007(4)
C18 0.057(4) 0.043(4) 0.085(6) -0.003(4) 0.011(4) -0.004(3)
C19 0.093(6) 0.044(4) 0.072(6) 0.010(4) 0.033(5) 0.010(4)
C20 0.083(6) 0.065(5) 0.080(6) 0.023(4) 0.026(5) 0.009(4)
I1 0.0564(4) 0.1803(8) 0.0286(3) 0.0186(3) 0.0095(2) 0.0056(3)

loop_
_atom_type_symbol
_atom_type_description
_atom_type_scat_dispersion_real
_atom_type_scat_dispersion_imag
_atom_type_scat_source
C C 0.0033 0.0016 'International Tables Vol C Tables 4.2.6.8 and 6.1.1.4'
H H 0.0000 0.0000 'International Tables Vol C Tables 4.2.6.8 and 6.1.1.4'
N N 0.0061 0.0033 'International Tables Vol C Tables 4.2.6.8 and 6.1.1.4'
O O 0.0106 0.0060 'International Tables Vol C Tables 4.2.6.8 and 6.1.1.4'
Mn Mn 0.3368 0.7283 'International Tables Vol C Tables 4.2.6.8 and 6.1.1.4'
I I -0.4742 1.8119 'International Tables Vol C Tables 4.2.6.8 and 6.1.1.4'

loop_
_geom_angle_atom_site_label_1
_geom_angle_atom_site_label_2
_geom_angle_atom_site_label_3
_geom_angle
_geom_angle_site_symmetry_1
_geom_angle_site_symmetry_3
O2 Mn1 O1 122.26(17) 2_756 .
O2 Mn1 O4 89.40(17) 2_756 1_655
O1 Mn1 O4 148.24(17) . 1_655
O2 Mn1 N1 90.46(18) 2_756 .
O1 Mn1 N1 86.94(18) . .
O4 Mn1 N1 95.94(19) 1_655 .
O2 Mn1 N2 90.1(2) 2_756 1_565
O1 Mn1 N2 86.4(2) . 1_565
O4 Mn1 N2 91.6(2) 1_655 1_565
N1 Mn1 N2 172.5(2) . 1_565
O2 Mn1 O3 146.84(16) 2_756 1_655
O1 Mn1 O3 90.90(16) . 1_655
O4 Mn1 O3 57.47(16) 1_655 1_655
N1 Mn1 O3 91.43(19) . 1_655
N2 Mn1 O3 92.2(2) 1_565 1_655
O2 Mn1 C8 117.81(18) 2_756 1_655
O1 Mn1 C8 119.91(18) . 1_655
O4 Mn1 C8 28.43(18) 1_655 1_655
N1 Mn1 C8 94.04(19) . 1_655
N2 Mn1 C8 92.4(2) 1_565 1_655
O3 Mn1 C8 29.05(17) 1_655 1_655
C7 O1 Mn1 116.7(4) . .
C7 O2 Mn1 169.5(4) . 2_756
C8 O3 Mn1 88.5(4) . 1_455
C8 O4 Mn1 93.2(4) . 1_455
C13 N1 C9 116.8(5) . .
C13 N1 Mn1 122.5(4) . .
C9 N1 Mn1 120.6(4) . .
C19 N2 C18 117.1(7) . .
C19 N2 Mn1 120.7(6) . 1_545
C18 N2 Mn1 122.1(5) . 1_545
C2 C1 C6 121.5(6) . .
C2 C1 I1 119.0(5) . .
C6 C1 I1 119.4(5) . .
C1 C2 C3 119.2(5) . .
C1 C2 H2 120.4 . .
C3 C2 H2 120.4 . .
C4 C3 C2 120.1(5) . .
C4 C3 C7 121.6(5) . .
C2 C3 C7 118.3(5) . .
C3 C4 C5 120.5(5) . .
C3 C4 H4 119.8 . .
C5 C4 H4 119.8 . .
C6 C5 C4 119.7(5) . .
C6 C5 C8 119.4(5) . .
C4 C5 C8 120.9(5) . .
C5 C6 C1 119.0(6) . .
C5 C6 H6 120.5 . .
C1 C6 H6 120.5 . .
O2 C7 O1 123.9(5) . .
O2 C7 C3 118.8(5) . .
O1 C7 C3 117.3(5) . .
O4 C8 O3 120.8(5) . .
O4 C8 C5 120.0(5) . .
O3 C8 C5 119.2(5) . .
O4 C8 Mn1 58.3(3) . 1_455
O3 C8 Mn1 62.4(3) . 1_455
C5 C8 Mn1 178.4(4) . 1_455
N1 C9 C10 123.2(6) . .
N1 C9 H9 118.4 . .
C10 C9 H9 118.4 . .
C9 C10 C11 120.0(6) . .
C9 C10 H10 120.0 . .
C11 C10 H10 120.0 . .
C12 C11 C10 116.6(6) . .
C12 C11 C14 120.6(7) . .
C10 C11 C14 122.8(7) . .
C13 C12 C11 119.5(7) . .
C13 C12 H12 120.3 . .
C11 C12 H12 120.3 . .
N1 C13 C12 123.9(6) . .
N1 C13 H13 118.1 . .
C12 C13 H13 118.1 . .
C15 C14 C11 127.7(10) . .
C15 C14 H14 116.2 . .
C11 C14 H14 116.2 . .
C14 C15 C16 128.3(9) . .
C14 C15 H15 115.9 . .
C16 C15 H15 115.9 . .
C20 C16 C17 118.2(8) . .
C20 C16 C15 123.8(8) . .
C17 C16 C15 118.0(8) . .
C18 C17 C16 119.3(8) . .
C18 C17 H17 120.4 . .
C16 C17 H17 120.4 . .
N2 C18 C17 123.7(8) . .
N2 C18 H18 118.2 . .
C17 C18 H18 118.2 . .
N2 C19 C20 121.5(9) . .
N2 C19 H19 119.2 . .
C20 C19 H19 119.2 . .
C16 C20 C19 120.2(8) . .
C16 C20 H20 119.9 . .
C19 C20 H20 119.9 . .

loop_
_geom_bond_atom_site_label_1
_geom_bond_atom_site_label_2
_geom_bond_distance
_geom_bond_site_symmetry_2
Mn1 O2 2.117(4) 2_756
Mn1 O1 2.142(4) .
Mn1 O4 2.217(4) 1_655
Mn1 N1 2.254(5) .
Mn1 N2 2.274(6) 1_565
Mn1 O3 2.306(5) 1_655
Mn1 C8 2.600(6) 1_655
O1 C7 1.245(7) .
O2 C7 1.240(7) .
O2 Mn1 2.117(4) 2_756
O3 C8 1.263(7) .
O3 Mn1 2.306(5) 1_455
O4 C8 1.240(8) .
O4 Mn1 2.217(4) 1_455
N1 C13 1.328(8) .
N1 C9 1.331(8) .
N2 C19 1.322(10) .
N2 C18 1.353(11) .
N2 Mn1 2.274(6) 1_545
C1 C2 1.380(9) .
C1 C6 1.392(9) .
C1 I1 2.093(6) .
C2 C3 1.389(8) .
C2 H2 0.9300 .
C3 C4 1.379(8) .
C3 C7 1.508(7) .
C4 C5 1.402(8) .
C4 H4 0.9300 .
C5 C6 1.384(9) .
C5 C8 1.489(8) .
C6 H6 0.9300 .
C8 Mn1 2.600(6) 1_455
C9 C10 1.376(10) .
C9 H9 0.9300 .
C10 C11 1.389(10) .
C10 H10 0.9300 .
C11 C12 1.383(10) .
C11 C14 1.446(10) .
C12 C13 1.380(10) .
C12 H12 0.9300 .
C13 H13 0.9300 .
C14 C15 1.280(12) .
C14 H14 0.9300 .
C15 C16 1.488(12) .
C15 H15 0.9300 .
C16 C20 1.355(12) .
C16 C17 1.371(12) .
C17 C18 1.366(11) .
C17 H17 0.9300 .
C18 H18 0.9300 .
C19 C20 1.415(12) .
C19 H19 0.9300 .
C20 H20 0.9300 .
